data_4026721
loop_
_publ_author_name
'Ian R. Pottie'
'Penchal Reddy Nandaluru'
'Wendy L. Benoit'
'David O. Miller'
'Louise N. Dawe'
'Graham J. Bodwell'

_publ_contact_author_address
;
Department of chemistry
Memorial University of Newfoundland
St. Johns, NL, A1B 3X7, Canada
;
_publ_contact_author_email gbodwell@mun.ca
_publ_contact_author_fax 1-709-864-3702
_publ_contact_author_name 'Graham J. Bodwell'
_publ_contact_author_phone 1-709-864-8406
_publ_section_title
;
 Synthesis of 6H-Dibenzo[b,d]pyran-6-ones Using the Inverse Electron
 Demand Diels-Alder Reaction
;
_journal_name_full 'Journal of Organic Chemistry'
_journal_page_first 9015
_journal_page_last 9030
_journal_paper_doi 10.1021/jo201775e
_journal_volume 76
_journal_year 2011
_chemical_formula_moiety 'C19 H18 O4'
_chemical_formula_sum 'C19 H18 O4'
_chemical_formula_weight 310.33
_chemical_name_systematic
; 
 ? 
;
_space_group_IT_number 14
_symmetry_cell_setting monoclinic
_symmetry_Int_Tables_number 14
_symmetry_space_group_name_Hall '-P 2ybc'
_symmetry_space_group_name_H-M 'P 1 21/c 1'
_atom_sites_solution_hydrogens geom
_atom_sites_solution_primary direct
_atom_sites_solution_secondary difmap
_audit_creation_method SHELXL-97
_cell_angle_alpha 90.00
_cell_angle_beta 97.932(9)
_cell_angle_gamma 90.00
_cell_formula_units_Z 4
_cell_length_a 7.8462(12)
_cell_length_b 23.6535(9)
_cell_length_c 8.3161(6)
_cell_measurement_reflns_used 25
_cell_measurement_temperature 299(2)
_cell_measurement_theta_max 29.73
_cell_measurement_theta_min 29.035
_cell_volume 1528.6(3)
_computing_cell_refinement 'MSC/AFC Diffractometer Control'
_computing_data_collection 'MSC/AFC Diffractometer Control (Rigaku, 1998)'
_computing_data_reduction 'MSC/AFC Diffractometer Control'
_computing_molecular_graphics 'CrystalStructure 4.0'
_computing_publication_material 'CrystalStructure 4.0 (Rigaku, 2010)'
_computing_structure_refinement 'SHELXL-97 (Acta Cryst.2008, A64, 112-122)'
_computing_structure_solution 'SIR92 (Altomare, et al., 1994)'
_diffrn_ambient_temperature 299(2)
_diffrn_measured_fraction_theta_full 1.000
_diffrn_measured_fraction_theta_max 1.000
_diffrn_measurement_device_type 'Rigaku AFC6S'
_diffrn_measurement_method \w-2\q
_diffrn_radiation_monochromator graphite
_diffrn_radiation_source 'fine-focus sealed tube'
_diffrn_radiation_type CuK\a
_diffrn_radiation_wavelength 1.54178
_diffrn_reflns_av_R_equivalents 0.0000
_diffrn_reflns_av_sigmaI/netI 0.0441
_diffrn_reflns_limit_h_max 8
_diffrn_reflns_limit_h_min 0
_diffrn_reflns_limit_k_max 26
_diffrn_reflns_limit_k_min 0
_diffrn_reflns_limit_l_max 9
_diffrn_reflns_limit_l_min -9
_diffrn_reflns_number 2271
_diffrn_reflns_theta_full 60.07
_diffrn_reflns_theta_max 60.07
_diffrn_reflns_theta_min 3.74
_exptl_absorpt_coefficient_mu 0.770
_exptl_absorpt_correction_T_max 0.857
_exptl_absorpt_correction_T_min 0.822
_exptl_absorpt_correction_type psi-scan
_exptl_absorpt_process_details '(North, Phillips & Mathews, 1968)'
_exptl_crystal_colour 'pale yellow'
_exptl_crystal_density_diffrn 1.348
_exptl_crystal_description irregular
_exptl_crystal_F_000 656
_exptl_crystal_size_max 0.40
_exptl_crystal_size_mid 0.20
_exptl_crystal_size_min 0.20
_refine_diff_density_max 0.208
_refine_diff_density_min -0.229
_refine_diff_density_rms 0.047
_refine_ls_extinction_method none
_refine_ls_goodness_of_fit_ref 1.078
_refine_ls_hydrogen_treatment constr
_refine_ls_matrix_type full
_refine_ls_number_parameters 209
_refine_ls_number_reflns 2271
_refine_ls_number_restraints 0
_refine_ls_restrained_S_all 1.078
_refine_ls_R_factor_all 0.0831
_refine_ls_R_factor_gt 0.0410
_refine_ls_shift/su_max 0.000
_refine_ls_shift/su_mean 0.000
_refine_ls_structure_factor_coef Fsqd
_refine_ls_weighting_details 'calc w=1/[\s^2^(Fo^2^)+(0.0637P)^2^+0.3515P] where P=(Fo^2^+2Fc^2^)/3'
_refine_ls_weighting_scheme calc
_refine_ls_wR_factor_gt 0.1122
_refine_ls_wR_factor_ref 0.1371
_reflns_number_gt 1535
_reflns_number_total 2271
_reflns_threshold_expression >2sigma(I)
_cod_data_source_file jo201775e_si_003.cif
_cod_data_source_block ip-2-38a
_cod_database_code 4026721

loop_
_symmetry_equiv_pos_as_xyz
'x, y, z'
'-x, y+1/2, -z+1/2'
'-x, -y, -z'
'x, -y-1/2, z-1/2'

loop_
_atom_site_label
_atom_site_type_symbol
_atom_site_fract_x
_atom_site_fract_y
_atom_site_fract_z
_atom_site_U_iso_or_equiv
_atom_site_adp_type
_atom_site_occupancy
_atom_site_symmetry_multiplicity
_atom_site_calc_flag
_atom_site_refinement_flags
O1 O 0.3940(2) -0.01895(7) 0.2183(2) 0.0451(5) Uani 1 1 d .
O2 O 0.2316(2) 0.03766(9) 0.3408(2) 0.0591(6) Uani 1 1 d .
O3 O 0.4632(3) 0.20567(9) 0.6360(3) 0.0632(6) Uani 1 1 d .
O4 O 0.7087(3) 0.18659(10) 0.7981(3) 0.0766(7) Uani 1 1 d .
C1 C 0.3750(3) 0.02774(11) 0.3109(3) 0.0425(6) Uani 1 1 d .
C2 C 0.5274(3) 0.06095(10) 0.3672(3) 0.0376(6) Uani 1 1 d .
C3 C 0.5084(3) 0.10990(11) 0.4672(3) 0.0418(6) Uani 1 1 d .
H3 H 0.3985 0.1235 0.4744 0.050 Uiso 1 1 calc R
C4 C 0.6441(3) 0.13617(11) 0.5497(3) 0.0413(6) Uani 1 1 d .
C5 C 0.8242(3) 0.11370(11) 0.5419(3) 0.0434(6) Uani 1 1 d .
H5 H 0.8455 0.0838 0.6239 0.052 Uiso 1 1 calc R
C6 C 0.9727(3) 0.15668(12) 0.5763(3) 0.0513(7) Uani 1 1 d .
H6A H 0.9638 0.1759 0.6779 0.062 Uiso 1 1 calc R
H6B H 1.0814 0.1365 0.5888 0.062 Uiso 1 1 calc R
C7 C 0.9721(4) 0.20008(12) 0.4433(4) 0.0583(8) Uani 1 1 d .
H7A H 1.0696 0.2253 0.4694 0.070 Uiso 1 1 calc R
H7B H 0.8680 0.2225 0.4367 0.070 Uiso 1 1 calc R
C8 C 0.9816(4) 0.17230(13) 0.2797(4) 0.0596(8) Uani 1 1 d .
H8A H 1.0915 0.1533 0.2820 0.072 Uiso 1 1 calc R
H8B H 0.9730 0.2010 0.1956 0.072 Uiso 1 1 calc R
C9 C 0.8363(3) 0.12962(12) 0.2409(3) 0.0479(7) Uani 1 1 d .
H9A H 0.8498 0.1103 0.1405 0.057 Uiso 1 1 calc R
H9B H 0.7272 0.1495 0.2245 0.057 Uiso 1 1 calc R
C10 C 0.8331(3) 0.08597(11) 0.3757(3) 0.0410(6) Uani 1 1 d .
H10 H 0.9398 0.0640 0.3838 0.049 Uiso 1 1 calc R
C11 C 0.6844(3) 0.04632(10) 0.3261(3) 0.0368(6) Uani 1 1 d .
C12 C 0.6996(3) -0.00293(11) 0.2286(3) 0.0394(6) Uani 1 1 d .
C13 C 0.8550(3) -0.02191(11) 0.1789(3) 0.0474(7) Uani 1 1 d .
H13 H 0.9562 -0.0019 0.2100 0.057 Uiso 1 1 calc R
C14 C 0.8583(4) -0.06926(13) 0.0857(3) 0.0548(7) Uani 1 1 d .
H14 H 0.9615 -0.0813 0.0541 0.066 Uiso 1 1 calc R
C15 C 0.7087(4) -0.09962(12) 0.0380(3) 0.0567(8) Uani 1 1 d .
H15 H 0.7126 -0.1319 -0.0252 0.068 Uiso 1 1 calc R
C16 C 0.5549(4) -0.08244(11) 0.0832(3) 0.0489(7) Uani 1 1 d .
H16 H 0.4545 -0.1028 0.0511 0.059 Uiso 1 1 calc R
C17 C 0.5523(3) -0.03443(11) 0.1771(3) 0.0422(6) Uani 1 1 d .
C18 C 0.6139(4) 0.17860(12) 0.6734(3) 0.0515(7) Uani 1 1 d .
C19 C 0.4161(5) 0.24363(16) 0.7581(5) 0.0862(11) Uani 1 1 d .
H19A H 0.4220 0.2240 0.8598 0.103 Uiso 1 1 calc R
H19B H 0.3009 0.2570 0.7261 0.103 Uiso 1 1 calc R
H19C H 0.4939 0.2751 0.7698 0.103 Uiso 1 1 calc R

loop_
_atom_site_aniso_label
_atom_site_aniso_U_11
_atom_site_aniso_U_22
_atom_site_aniso_U_33
_atom_site_aniso_U_23
_atom_site_aniso_U_13
_atom_site_aniso_U_12
O1 0.0315(9) 0.0512(11) 0.0521(11) -0.0022(9) 0.0038(8) -0.0064(8)
O2 0.0278(10) 0.0727(13) 0.0769(14) -0.0070(11) 0.0074(9) -0.0021(9)
O3 0.0655(14) 0.0637(13) 0.0620(13) -0.0139(11) 0.0144(10) 0.0151(11)
O4 0.0687(15) 0.0952(18) 0.0643(14) -0.0287(13) 0.0030(12) -0.0109(12)
C1 0.0348(15) 0.0474(15) 0.0443(15) 0.0031(13) 0.0020(11) -0.0018(11)
C2 0.0283(13) 0.0438(14) 0.0398(13) 0.0059(12) 0.0021(10) 0.0011(11)
C3 0.0347(13) 0.0471(15) 0.0446(14) 0.0041(12) 0.0091(11) 0.0052(11)
C4 0.0395(14) 0.0445(14) 0.0404(14) 0.0017(12) 0.0068(11) -0.0030(11)
C5 0.0349(13) 0.0448(15) 0.0485(15) 0.0021(12) -0.0010(11) -0.0032(11)
C6 0.0371(14) 0.0551(17) 0.0594(17) -0.0040(14) -0.0017(12) -0.0087(13)
C7 0.0468(16) 0.0509(17) 0.077(2) -0.0009(16) 0.0088(14) -0.0132(13)
C8 0.0510(17) 0.0589(18) 0.071(2) 0.0090(15) 0.0157(15) -0.0126(14)
C9 0.0392(14) 0.0559(16) 0.0509(16) 0.0012(13) 0.0146(12) -0.0050(12)
C10 0.0297(13) 0.0410(14) 0.0517(15) -0.0024(12) 0.0034(11) -0.0002(10)
C11 0.0307(13) 0.0404(14) 0.0384(13) 0.0035(11) 0.0020(10) -0.0012(10)
C12 0.0379(14) 0.0414(14) 0.0386(13) 0.0028(12) 0.0043(11) -0.0002(11)
C13 0.0385(15) 0.0509(17) 0.0526(16) -0.0005(13) 0.0062(12) 0.0031(12)
C14 0.0543(18) 0.0575(18) 0.0553(17) -0.0038(15) 0.0168(14) 0.0094(14)
C15 0.073(2) 0.0486(16) 0.0487(16) -0.0064(14) 0.0108(14) 0.0034(15)
C16 0.0522(17) 0.0473(16) 0.0460(15) 0.0007(13) 0.0021(12) -0.0076(12)
C17 0.0434(15) 0.0430(14) 0.0391(14) 0.0063(13) 0.0022(11) -0.0003(12)
C18 0.0531(17) 0.0524(16) 0.0507(17) -0.0039(14) 0.0134(14) -0.0091(14)
C19 0.093(3) 0.075(2) 0.098(3) -0.031(2) 0.037(2) 0.010(2)

loop_
_atom_type_symbol
_atom_type_description
_atom_type_scat_dispersion_real
_atom_type_scat_dispersion_imag
_atom_type_scat_source
C C 0.0181 0.0091 'International Tables Vol C Tables 4.2.6.8 and 6.1.1.4'
H H 0.0000 0.0000 'International Tables Vol C Tables 4.2.6.8 and 6.1.1.4'
O O 0.0492 0.0322 'International Tables Vol C Tables 4.2.6.8 and 6.1.1.4'

loop_
_geom_angle_atom_site_label_1
_geom_angle_atom_site_label_2
_geom_angle_atom_site_label_3
_geom_angle
C1 O1 C17 121.69(19)
C18 O3 C19 115.9(3)
O2 C1 O1 116.8(2)
O2 C1 C2 125.2(2)
O1 C1 C2 118.0(2)
C11 C2 C3 120.9(2)
C11 C2 C1 120.8(2)
C3 C2 C1 118.2(2)
C4 C3 C2 122.0(2)
C4 C3 H3 119.0
C2 C3 H3 119.0
C3 C4 C18 118.6(2)
C3 C4 C5 119.6(2)
C18 C4 C5 120.4(2)
C4 C5 C10 110.2(2)
C4 C5 C6 116.4(2)
C10 C5 C6 108.7(2)
C4 C5 H5 107.0
C10 C5 H5 107.0
C6 C5 H5 107.0
C7 C6 C5 112.7(2)
C7 C6 H6A 109.0
C5 C6 H6A 109.0
C7 C6 H6B 109.0
C5 C6 H6B 109.0
H6A C6 H6B 107.8
C6 C7 C8 111.5(2)
C6 C7 H7A 109.3
C8 C7 H7A 109.3
C6 C7 H7B 109.3
C8 C7 H7B 109.3
H7A C7 H7B 108.0
C7 C8 C9 110.4(2)
C7 C8 H8A 109.6
C9 C8 H8A 109.6
C7 C8 H8B 109.6
C9 C8 H8B 109.6
H8A C8 H8B 108.1
C8 C9 C10 112.3(2)
C8 C9 H9A 109.1
C10 C9 H9A 109.1
C8 C9 H9B 109.1
C10 C9 H9B 109.1
H9A C9 H9B 107.9
C11 C10 C9 108.0(2)
C11 C10 C5 112.4(2)
C9 C10 C5 112.2(2)
C11 C10 H10 108.0
C9 C10 H10 108.0
C5 C10 H10 108.0
C2 C11 C12 119.7(2)
C2 C11 C10 117.6(2)
C12 C11 C10 122.5(2)
C17 C12 C13 116.9(2)
C17 C12 C11 118.6(2)
C13 C12 C11 124.5(2)
C14 C13 C12 120.7(3)
C14 C13 H13 119.6
C12 C13 H13 119.6
C13 C14 C15 120.4(3)
C13 C14 H14 119.8
C15 C14 H14 119.8
C16 C15 C14 120.6(3)
C16 C15 H15 119.7
C14 C15 H15 119.7
C15 C16 C17 118.7(3)
C15 C16 H16 120.6
C17 C16 H16 120.6
C16 C17 O1 116.2(2)
C16 C17 C12 122.6(2)
O1 C17 C12 121.2(2)
O4 C18 O3 122.9(3)
O4 C18 C4 124.5(3)
O3 C18 C4 112.5(2)
O3 C19 H19A 109.5
O3 C19 H19B 109.5
H19A C19 H19B 109.5
O3 C19 H19C 109.5
H19A C19 H19C 109.5
H19B C19 H19C 109.5

loop_
_geom_bond_atom_site_label_1
_geom_bond_atom_site_label_2
_geom_bond_distance
O1 C1 1.366(3)
O1 C17 1.383(3)
O2 C1 1.208(3)
O3 C18 1.343(3)
O3 C19 1.441(4)
O4 C18 1.205(3)
C1 C2 1.453(3)
C2 C11 1.368(3)
C2 C3 1.445(3)
C3 C4 1.338(3)
C3 H3 0.9300
C4 C18 1.479(4)
C4 C5 1.519(3)
C5 C10 1.540(4)
C5 C6 1.544(3)
C5 H5 0.9800
C6 C7 1.509(4)
C6 H6A 0.9700
C6 H6B 0.9700
C7 C8 1.522(4)
C7 H7A 0.9700
C7 H7B 0.9700
C8 C9 1.523(4)
C8 H8A 0.9700
C8 H8B 0.9700
C9 C10 1.527(4)
C9 H9A 0.9700
C9 H9B 0.9700
C10 C11 1.510(3)
C10 H10 0.9800
C11 C12 1.434(4)
C12 C17 1.392(4)
C12 C13 1.414(3)
C13 C14 1.364(4)
C13 H13 0.9300
C14 C15 1.386(4)
C14 H14 0.9300
C15 C16 1.374(4)
C15 H15 0.9300
C16 C17 1.380(4)
C16 H16 0.9300
C19 H19A 0.9600
C19 H19B 0.9600
C19 H19C 0.9600

loop_
_geom_torsion_atom_site_label_1
_geom_torsion_atom_site_label_2
_geom_torsion_atom_site_label_3
_geom_torsion_atom_site_label_4
_geom_torsion
C17 O1 C1 O2 -179.8(2)
C17 O1 C1 C2 -0.5(3)
O2 C1 C2 C11 -179.8(2)
O1 C1 C2 C11 1.1(4)
O2 C1 C2 C3 0.1(4)
O1 C1 C2 C3 -179.1(2)
C11 C2 C3 C4 -13.5(4)
C1 C2 C3 C4 166.7(2)
C2 C3 C4 C18 -168.3(2)
C2 C3 C4 C5 -1.2(4)
C3 C4 C5 C10 31.3(3)
C18 C4 C5 C10 -162.0(2)
C3 C4 C5 C6 155.6(2)
C18 C4 C5 C6 -37.6(3)
C4 C5 C6 C7 -69.7(3)
C10 C5 C6 C7 55.4(3)
C5 C6 C7 C8 -57.4(3)
C6 C7 C8 C9 55.3(3)
C7 C8 C9 C10 -54.4(3)
C8 C9 C10 C11 179.5(2)
C8 C9 C10 C5 55.0(3)
C4 C5 C10 C11 -47.1(3)
C6 C5 C10 C11 -175.7(2)
C4 C5 C10 C9 74.9(3)
C6 C5 C10 C9 -53.7(3)
C3 C2 C11 C12 179.1(2)
C1 C2 C11 C12 -1.0(3)
C3 C2 C11 C10 -5.5(3)
C1 C2 C11 C10 174.3(2)
C9 C10 C11 C2 -88.3(3)
C5 C10 C11 C2 36.0(3)
C9 C10 C11 C12 86.9(3)
C5 C10 C11 C12 -148.8(2)
C2 C11 C12 C17 0.5(3)
C10 C11 C12 C17 -174.6(2)
C2 C11 C12 C13 179.9(2)
C10 C11 C12 C13 4.8(4)
C17 C12 C13 C14 -0.5(4)
C11 C12 C13 C14 -179.9(2)
C12 C13 C14 C15 0.1(4)
C13 C14 C15 C16 0.2(4)
C14 C15 C16 C17 -0.1(4)
C15 C16 C17 O1 179.7(2)
C15 C16 C17 C12 -0.4(4)
C1 O1 C17 C16 179.9(2)
C1 O1 C17 C12 0.0(3)
C13 C12 C17 C16 0.6(4)
C11 C12 C17 C16 -179.9(2)
C13 C12 C17 O1 -179.4(2)
C11 C12 C17 O1 0.1(4)
C19 O3 C18 O4 -2.7(4)
C19 O3 C18 C4 174.0(2)
C3 C4 C18 O4 145.5(3)
C5 C4 C18 O4 -21.5(4)
C3 C4 C18 O3 -31.1(4)
C5 C4 C18 O3 161.9(2)
